data_7048773
loop_
_publ_author_name
'Petrus, R.'
'Dr\;ag-Jarz\;abek, A'
'Utko, J.'
'Lis, T.'
'Sobota, P.'

_publ_section_title
;
 Transformation of molecular compounds with Ba(Sr)/Al/Si and Ca(Sr,
 Ba)/Ti(Zr, Hf)/Si heteroelements as new efficient route to metal silicate
 materials.
;
_journal_issue 13
_journal_name_full 'Dalton transactions (Cambridge, England : 2003)'
_journal_page_first 4283
_journal_page_last 4298
_journal_paper_doi 10.1039/c8dt03796e
_journal_volume 48
_journal_year 2019
_chemical_formula_moiety 'C96 H120 Ca2 O22 Si4 Zr2, 1.8(C7 H8), 0.2(C H2 Cl2)'
_chemical_formula_sum 'C108.8 H134.8 Ca2 Cl0.4 O22 Si4 Zr2'
_chemical_formula_weight 2183.71
_space_group_crystal_system triclinic
_space_group_IT_number 2
_space_group_name_Hall '-P 1'
_space_group_name_H-M_alt 'P -1'
_symmetry_space_group_name_Hall '-P 1'
_symmetry_space_group_name_H-M 'P -1'
_atom_sites_solution_hydrogens geom
_audit_creation_method SHELXL-2014/7
_audit_update_record
;
2019-01-09 deposited with the CCDC.
2019-01-25 downloaded from the CCDC.
;
_cell_angle_alpha 103.64(4)
_cell_angle_beta 95.93(4)
_cell_angle_gamma 113.43(4)
_cell_formula_units_Z 1
_cell_length_a 11.421(3)
_cell_length_b 14.263(4)
_cell_length_c 19.107(5)
_cell_measurement_reflns_used 5552
_cell_measurement_temperature 101(2)
_cell_measurement_theta_max 25.9999
_cell_measurement_theta_min 2.9340
_cell_volume 2706.7(18)
_computing_cell_refinement 'CrysAlis PRO (Agilent, 2011)'
_computing_data_collection 'CrysAlis PRO (Agilent, 2011)'
_computing_data_reduction 'CrysAlis PRO (Agilent, 2011)'
_computing_molecular_graphics 'DIAMOND  (Brandenburg, 2007)'
_computing_publication_material 'SHELXL-2014/7 (Sheldrick, 2014)'
_computing_structure_refinement 'SHELXL-2014/7 (Sheldrick, 2014)'
_computing_structure_solution 'SHELXS-2014/7 (Sheldrick, 2014)'
_diffrn_ambient_temperature 101(2)
_diffrn_measured_fraction_theta_full 0.995
_diffrn_measured_fraction_theta_max 0.994
_diffrn_measurement_device_type 'KUMA KM4 CCD \k-geometry diffractometer'
_diffrn_measurement_method \w
_diffrn_radiation_source 'fine-focus sealed tube'
_diffrn_radiation_type MoK\a
_diffrn_radiation_wavelength 0.71073
_diffrn_reflns_av_R_equivalents 0.0846
_diffrn_reflns_av_unetI/netI 0.1253
_diffrn_reflns_Laue_measured_fraction_full 0.995
_diffrn_reflns_Laue_measured_fraction_max 0.994
_diffrn_reflns_limit_h_max 12
_diffrn_reflns_limit_h_min -14
_diffrn_reflns_limit_k_max 17
_diffrn_reflns_limit_k_min -16
_diffrn_reflns_limit_l_max 22
_diffrn_reflns_limit_l_min -23
_diffrn_reflns_number 21235
_diffrn_reflns_point_group_measured_fraction_full 0.995
_diffrn_reflns_point_group_measured_fraction_max 0.994
_diffrn_reflns_theta_full 25.500
_diffrn_reflns_theta_max 26.057
_diffrn_reflns_theta_min 2.940
_exptl_absorpt_coefficient_mu 0.409
_exptl_absorpt_correction_T_max 0.970
_exptl_absorpt_correction_T_min 0.933
_exptl_absorpt_correction_type analytical
_exptl_absorpt_process_details
;
CrysAlisPro, Agilent Technologies,
Version 1.171.36.28 (release 01-02-2013 CrysAlis171 .NET)
(compiled Feb  1 2013,16:14:44)
Analytical numeric absorption correction using a multifaceted crystal
model based on expressions derived by R.C. Clark & J.S. Reid.
(Clark, R. C. & Reid, J. S. (1995). Acta Cryst. A51, 887-897)
;
_exptl_crystal_colour colorless
_exptl_crystal_density_diffrn 1.340
_exptl_crystal_description block
_exptl_crystal_F_000 1146
_exptl_crystal_size_max 0.200
_exptl_crystal_size_mid 0.140
_exptl_crystal_size_min 0.080
_refine_diff_density_max 0.584
_refine_diff_density_min -1.065
_refine_diff_density_rms 0.119
_refine_ls_extinction_method none
_refine_ls_goodness_of_fit_ref 1.042
_refine_ls_hydrogen_treatment constr
_refine_ls_matrix_type full
_refine_ls_number_parameters 643
_refine_ls_number_reflns 10648
_refine_ls_number_restraints 2
_refine_ls_restrained_S_all 1.042
_refine_ls_R_factor_all 0.1060
_refine_ls_R_factor_gt 0.0681
_refine_ls_shift/su_max 0.001
_refine_ls_shift/su_mean 0.000
_refine_ls_structure_factor_coef Fsqd
_refine_ls_weighting_details 'w=1/[\s^2^(Fo^2^)+(0.0628P)^2^] where P=(Fo^2^+2Fc^2^)/3'
_refine_ls_weighting_scheme calc
_refine_ls_wR_factor_gt 0.1459
_refine_ls_wR_factor_ref 0.1688
_reflns_Friedel_coverage 0.000
_reflns_number_gt 7403
_reflns_number_total 10648
_reflns_threshold_expression 'I > 2\s(I)'
_cod_data_source_file c8dt03796e2.cif
_cod_data_source_block 7x1'8C7H8x0'2CH2Cl2
_cod_depositor_comments 'Adding full bibliography for 7048765--7048774.cif.'
_cod_original_formula_sum 'C108.80 H134.80 Ca2 Cl0.40 O22 Si4 Zr2'
_cod_database_code 7048773
_shelx_shelxl_version_number 2014/7
_shelx_space_group_comment
;
The symmetry employed for this shelxl refinement is uniquely defined
by the following loop, which should always be used as a source of
symmetry information in preference to the above space-group names.
They are only intended as comments.
;
_shelx_estimated_absorpt_t_min 0.923
_shelx_estimated_absorpt_t_max 0.968

loop_
_space_group_symop_operation_xyz
'x, y, z'
'-x, -y, -z'

loop_
_atom_site_label
_atom_site_type_symbol
_atom_site_fract_x
_atom_site_fract_y
_atom_site_fract_z
_atom_site_U_iso_or_equiv
_atom_site_adp_type
_atom_site_occupancy
_atom_site_site_symmetry_order
_atom_site_calc_flag
_atom_site_refinement_flags_posn
_atom_site_refinement_flags_adp
_atom_site_refinement_flags_occupancy
_atom_site_disorder_assembly
_atom_site_disorder_group
Zr1 Zr 0.65797(4) 0.13661(3) 0.66267(2) 0.01374(13) Uani 1 1 d . . . . .
Ca1 Ca 0.65370(8) 0.00091(7) 0.47267(5) 0.0156(2) Uani 1 1 d . . . . .
O3 O 0.5814(3) 0.1202(2) 0.54877(16) 0.0153(7) Uani 1 1 d . . . . .
H3 H 0.5981 0.1781 0.5392 0.023 Uiso 1 1 calc R U . . .
O1 O 0.7016(3) 0.1096(2) 0.75796(16) 0.0184(7) Uani 1 1 d . . . . .
Si1 Si 0.72248(12) 0.08803(10) 0.83657(7) 0.0162(3) Uani 1 1 d . . . . .
C1A C 0.6347(4) 0.1439(3) 0.8994(2) 0.0161(10) Uani 1 1 d . . . . .
C2A C 0.6163(5) 0.1173(4) 0.9655(3) 0.0237(11) Uani 1 1 d . . . . .
H2A H 0.6441 0.0670 0.9768 0.028 Uiso 1 1 calc R U . . .
C3A C 0.5581(5) 0.1637(4) 1.0139(3) 0.0248(11) Uani 1 1 d . . . . .
H3A H 0.5477 0.1458 1.0584 0.030 Uiso 1 1 calc R U . . .
C4A C 0.5157(5) 0.2347(4) 0.9981(3) 0.0252(12) Uani 1 1 d . . . . .
H4A H 0.4769 0.2667 1.0318 0.030 Uiso 1 1 calc R U . . .
C5A C 0.5291(5) 0.2605(4) 0.9326(3) 0.0265(12) Uani 1 1 d . . . . .
H5A H 0.4977 0.3088 0.9210 0.032 Uiso 1 1 calc R U . . .
C6A C 0.5887(4) 0.2152(3) 0.8842(3) 0.0201(11) Uani 1 1 d . . . . .
H6A H 0.5982 0.2335 0.8397 0.024 Uiso 1 1 calc R U . . .
C1B C 0.6583(5) -0.0596(4) 0.8241(3) 0.0200(10) Uani 1 1 d . . . . .
C2B C 0.7154(5) -0.1015(4) 0.8676(3) 0.0262(12) Uani 1 1 d . . . . .
H2B H 0.7916 -0.0540 0.9050 0.031 Uiso 1 1 calc R U . . .
C3B C 0.6655(5) -0.2104(4) 0.8585(3) 0.0336(13) Uani 1 1 d . . . . .
H3B H 0.7087 -0.2362 0.8889 0.040 Uiso 1 1 calc R U . . .
C4B C 0.5544(6) -0.2812(4) 0.8062(3) 0.0358(14) Uani 1 1 d . . . . .
H4B H 0.5176 -0.3558 0.8008 0.043 Uiso 1 1 calc R U . . .
C5B C 0.4986(7) -0.2410(5) 0.7622(4) 0.066(2) Uani 1 1 d . . . . .
H5B H 0.4224 -0.2889 0.7248 0.079 Uiso 1 1 calc R U . . .
C6B C 0.5497(6) -0.1320(4) 0.7705(4) 0.0515(19) Uani 1 1 d . . . . .
H6B H 0.5085 -0.1071 0.7382 0.062 Uiso 1 1 calc R U . . .
C1C C 0.9012(4) 0.1518(3) 0.8821(3) 0.0192(10) Uani 1 1 d . . . . .
C2C C 0.9911(5) 0.1433(4) 0.8404(3) 0.0295(12) Uani 1 1 d . . . . .
H2C H 0.9617 0.1075 0.7888 0.035 Uiso 1 1 calc R U . . .
C3C C 1.1225(5) 0.1860(4) 0.8725(3) 0.0371(14) Uani 1 1 d . . . . .
H3C H 1.1826 0.1792 0.8431 0.044 Uiso 1 1 calc R U . . .
C4C C 1.1666(5) 0.2385(5) 0.9470(3) 0.0416(15) Uani 1 1 d . . . . .
H4C H 1.2570 0.2683 0.9691 0.050 Uiso 1 1 calc R U . . .
C5C C 1.0802(5) 0.2475(4) 0.9891(3) 0.0391(15) Uani 1 1 d . . . . .
H5C H 1.1101 0.2823 1.0408 0.047 Uiso 1 1 calc R U . . .
C6C C 0.9481(5) 0.2060(4) 0.9566(3) 0.0295(12) Uani 1 1 d . . . . .
H6C H 0.8892 0.2151 0.9861 0.035 Uiso 1 1 calc R U . . .
O2 O 0.6537(3) 0.2796(2) 0.70921(17) 0.0212(7) Uani 1 1 d . . . . .
Si2 Si 0.69801(13) 0.40568(10) 0.74710(7) 0.0195(3) Uani 1 1 d . . . . .
C1D C 0.6989(5) 0.4694(4) 0.6709(3) 0.0239(11) Uani 1 1 d . . . . .
C2D C 0.6297(6) 0.5291(4) 0.6642(3) 0.0383(14) Uani 1 1 d . . . . .
H2D H 0.5861 0.5448 0.7019 0.046 Uiso 1 1 calc R U . . .
C3D C 0.6227(6) 0.5670(5) 0.6032(4) 0.0482(17) Uani 1 1 d . . . . .
H3D H 0.5711 0.6045 0.5986 0.058 Uiso 1 1 calc R U . . .
C4D C 0.6899(7) 0.5497(5) 0.5507(4) 0.0484(17) Uani 1 1 d . . . . .
H4D H 0.6872 0.5770 0.5100 0.058 Uiso 1 1 calc R U . . .
C5D C 0.7612(7) 0.4934(5) 0.5561(3) 0.0473(17) Uani 1 1 d . . . . .
H5D H 0.8088 0.4821 0.5196 0.057 Uiso 1 1 calc R U . . .
C6D C 0.7638(5) 0.4528(4) 0.6150(3) 0.0333(13) Uani 1 1 d . . . . .
H6D H 0.8119 0.4120 0.6172 0.040 Uiso 1 1 calc R U . . .
C1E C 0.5812(5) 0.4313(4) 0.8021(3) 0.0206(11) Uani 1 1 d . . . . .
C2E C 0.6224(5) 0.4986(4) 0.8744(3) 0.0220(11) Uani 1 1 d . . . . .
H2E H 0.7128 0.5317 0.8974 0.026 Uiso 1 1 calc R U . . .
C3E C 0.5351(5) 0.5192(4) 0.9143(3) 0.0312(13) Uani 1 1 d . . . . .
H3E H 0.5669 0.5664 0.9634 0.037 Uiso 1 1 calc R U . . .
C4E C 0.4022(6) 0.4715(4) 0.8829(3) 0.0359(14) Uani 1 1 d . . . . .
H4E H 0.3428 0.4855 0.9101 0.043 Uiso 1 1 calc R U . . .
C5E C 0.3581(5) 0.4036(4) 0.8116(3) 0.0351(14) Uani 1 1 d . . . . .
H5E H 0.2673 0.3698 0.7895 0.042 Uiso 1 1 calc R U . . .
C6E C 0.4449(5) 0.3843(4) 0.7723(3) 0.0332(13) Uani 1 1 d . . . . .
H6E H 0.4119 0.3376 0.7231 0.040 Uiso 1 1 calc R U . . .
C1F C 0.8631(5) 0.4734(4) 0.8121(3) 0.0206(11) Uani 1 1 d . . . . .
C2F C 0.9532(5) 0.5786(4) 0.8195(3) 0.0260(12) Uani 1 1 d . . . . .
H2F H 0.9317 0.6172 0.7901 0.031 Uiso 1 1 calc R U . . .
C3F C 1.0732(5) 0.6270(4) 0.8693(3) 0.0304(13) Uani 1 1 d . . . . .
H3F H 1.1333 0.6979 0.8728 0.036 Uiso 1 1 calc R U . . .
C4F C 1.1065(5) 0.5741(4) 0.9135(3) 0.0311(13) Uani 1 1 d . . . . .
H4F H 1.1887 0.6081 0.9475 0.037 Uiso 1 1 calc R U . . .
C5F C 1.0187(5) 0.4709(4) 0.9079(3) 0.0315(13) Uani 1 1 d . . . . .
H5F H 1.0402 0.4337 0.9384 0.038 Uiso 1 1 calc R U . . .
C6F C 0.8993(5) 0.4217(4) 0.8576(3) 0.0273(12) Uani 1 1 d . . . . .
H6F H 0.8404 0.3505 0.8541 0.033 Uiso 1 1 calc R U . . .
O1G O 0.8526(3) 0.2164(2) 0.65472(17) 0.0222(8) Uani 1 1 d . . . . .
C1G C 0.9676(5) 0.2740(4) 0.7106(3) 0.0282(12) Uani 1 1 d . . . . .
H1G1 H 1.0217 0.2341 0.7061 0.034 Uiso 1 1 calc R U . . .
H1G2 H 0.9438 0.2786 0.7592 0.034 Uiso 1 1 calc R U . . .
C2G C 1.0477(5) 0.3852(4) 0.7080(3) 0.0325(13) Uani 1 1 d . . . . .
H2G1 H 0.9898 0.4191 0.6979 0.039 Uiso 1 1 calc R U . . .
H2G2 H 1.1094 0.4295 0.7562 0.039 Uiso 1 1 calc R U . . .
O2G O 1.1190(4) 0.3792(3) 0.6507(2) 0.0530(12) Uani 1 1 d . . . . .
C3G1 C 1.2247(14) 0.4773(12) 0.6542(10) 0.0530(12) Uani 0.5 1 d . . P A 1
H3G1 H 1.2605 0.4674 0.6101 0.079 Uiso 0.5 1 calc R U P A 1
H3G2 H 1.2930 0.4996 0.6983 0.079 Uiso 0.5 1 calc R U P A 1
H3G3 H 1.1935 0.5325 0.6567 0.079 Uiso 0.5 1 calc R U P A 1
C3G2 C 1.1840(14) 0.4895(12) 0.6449(10) 0.0530(12) Uani 0.5 1 d . . P A 2
H3G4 H 1.2335 0.4893 0.6060 0.079 Uiso 0.5 1 calc R U P A 2
H3G5 H 1.2437 0.5380 0.6921 0.079 Uiso 0.5 1 calc R U P A 2
H3G6 H 1.1176 0.5139 0.6328 0.079 Uiso 0.5 1 calc R U P A 2
O1H O 0.6669(3) -0.0025(2) 0.59897(16) 0.0164(7) Uani 1 1 d . . . . .
C1H C 0.7422(5) -0.0524(4) 0.6182(3) 0.0223(11) Uani 1 1 d . . . . .
H1H1 H 0.7408 -0.0549 0.6695 0.027 Uiso 1 1 calc R U . . .
H1H2 H 0.8340 -0.0108 0.6160 0.027 Uiso 1 1 calc R U . . .
C2H C 0.6894(5) -0.1647(4) 0.5663(3) 0.0252(11) Uani 1 1 d . . . . .
H2H1 H 0.7512 -0.1960 0.5742 0.030 Uiso 1 1 calc R U . . .
H2H2 H 0.6043 -0.2108 0.5750 0.030 Uiso 1 1 calc R U . . .
O2H O 0.6736(3) -0.1578(2) 0.49274(18) 0.0244(8) Uani 1 1 d . . . . .
C3H C 0.6130(6) -0.2614(4) 0.4376(3) 0.0388(15) Uani 1 1 d . . . . .
H3H1 H 0.6044 -0.2521 0.3884 0.058 Uiso 1 1 calc R U . . .
H3H2 H 0.6671 -0.2995 0.4416 0.058 Uiso 1 1 calc R U . . .
H3H3 H 0.5260 -0.3030 0.4451 0.058 Uiso 1 1 calc R U . . .
O1I O 0.8847(3) 0.1165(3) 0.53196(18) 0.0266(8) Uani 1 1 d . . . . .
H1I H 0.8790 0.1503 0.5729 0.040 Uiso 1 1 calc R U . . .
C1I C 0.9538(5) 0.1908(4) 0.4949(3) 0.0329(13) Uani 1 1 d . . . . .
H1I1 H 0.9639 0.1512 0.4476 0.040 Uiso 1 1 calc R U . . .
H1I2 H 1.0422 0.2403 0.5258 0.040 Uiso 1 1 calc R U . . .
C2I C 0.8810(5) 0.2536(4) 0.4802(3) 0.0349(14) Uani 1 1 d . . . . .
H2I1 H 0.8764 0.2983 0.5272 0.042 Uiso 1 1 calc R U . . .
H2I2 H 0.9247 0.3010 0.4512 0.042 Uiso 1 1 calc R U . . .
O2I O 0.7528(3) 0.1760(2) 0.43935(19) 0.0265(8) Uani 1 1 d . . . . .
C3I C 0.6721(5) 0.2237(4) 0.4167(3) 0.0338(13) Uani 1 1 d . . . . .
H3I1 H 0.5858 0.1671 0.3890 0.051 Uiso 1 1 calc R U . . .
H3I2 H 0.6624 0.2699 0.4603 0.051 Uiso 1 1 calc R U . . .
H3I3 H 0.7130 0.2666 0.3851 0.051 Uiso 1 1 calc R U . . .
O1J O 0.5424(3) -0.0474(2) 0.34859(16) 0.0157(7) Uani 1 1 d . . . . .
C1J C 0.6238(4) -0.0238(4) 0.2985(3) 0.0230(11) Uani 1 1 d . . . . .
H1J1 H 0.6743 0.0549 0.3107 0.028 Uiso 0.9 1 calc R U P B 1
H1J2 H 0.5695 -0.0511 0.2478 0.028 Uiso 0.9 1 calc R U P B 1
H1J3 H 0.6743 0.0549 0.3107 0.028 Uiso 0.1 1 calc R U P C 2
H1J4 H 0.5695 -0.0511 0.2478 0.028 Uiso 0.1 1 calc R U P C 2
C2J C 0.7157(5) -0.0740(4) 0.3017(3) 0.0298(12) Uani 1 1 d . . . . .
H2J1 H 0.6678 -0.1528 0.2793 0.036 Uiso 1 1 calc R U . . .
H2J2 H 0.7840 -0.0459 0.2742 0.036 Uiso 1 1 calc R U . . .
O2J O 0.7743(3) -0.0479(3) 0.37823(19) 0.0272(8) Uani 1 1 d . . . . .
C3J C 0.8750(5) -0.0816(5) 0.3875(3) 0.0425(15) Uani 1 1 d . . . . .
H3J1 H 0.9113 -0.0632 0.4403 0.064 Uiso 1 1 calc R U . . .
H3J2 H 0.9445 -0.0453 0.3638 0.064 Uiso 1 1 calc R U . . .
H3J3 H 0.8388 -0.1593 0.3649 0.064 Uiso 1 1 calc R U . . .
C1K C 0.8676(10) 0.0971(8) 0.1690(6) 0.090(4) Uani 0.9 1 d . . P D 1
C2K C 0.8140(16) 0.1621(12) 0.2149(7) 0.103(5) Uani 0.9 1 d . . P D 1
H2K H 0.7296 0.1587 0.2019 0.124 Uiso 0.9 1 calc R U P D 1
C3K C 0.9037(11) 0.2274(10) 0.2787(8) 0.089(4) Uani 0.9 1 d . . P D 1
H3K H 0.8767 0.2717 0.3119 0.106 Uiso 0.9 1 calc R U P D 1
C4K C 1.0317(12) 0.2388(7) 0.3029(5) 0.090(3) Uani 0.9 1 d . . P D 1
H4K H 1.0836 0.2871 0.3498 0.108 Uiso 0.9 1 calc R U P D 1
C5K C 1.0795(9) 0.1803(7) 0.2584(5) 0.066(2) Uani 0.9 1 d . . P D 1
H5K H 1.1643 0.1845 0.2718 0.079 Uiso 0.9 1 calc R U P D 1
C6K C 0.9854(9) 0.1074(7) 0.1855(5) 0.066(2) Uani 0.9 1 d . . P D 1
H6K H 1.0145 0.0675 0.1503 0.079 Uiso 0.9 1 calc R U P D 1
C7K C 0.7820(10) 0.0259(7) 0.1032(6) 0.097(4) Uani 0.9 1 d . . P D 1
H7K1 H 0.7775 0.0653 0.0681 0.146 Uiso 0.9 1 calc R U P D 1
H7K2 H 0.6948 -0.0104 0.1125 0.146 Uiso 0.9 1 calc R U P D 1
H7K3 H 0.8131 -0.0273 0.0826 0.146 Uiso 0.9 1 calc R U P D 1
C1L C 0.814(4) 0.159(8) 0.228(3) 0.040 Uiso 0.1 1 d D U P E 2
H1L1 H 0.8161 0.2307 0.2349 0.048 Uiso 0.1 1 calc R U P E 2
H1L2 H 0.7759 0.1294 0.2667 0.048 Uiso 0.1 1 calc R U P E 2
Cl1 Cl 0.968(2) 0.1639(19) 0.2284(14) 0.079(6) Uiso 0.1 1 d D . P E 2
Cl2 Cl 0.728(2) 0.0717(17) 0.1388(12) 0.067(5) Uiso 0.1 1 d D . P E 2

loop_
_atom_site_aniso_label
_atom_site_aniso_U_11
_atom_site_aniso_U_22
_atom_site_aniso_U_33
_atom_site_aniso_U_23
_atom_site_aniso_U_13
_atom_site_aniso_U_12
Zr1 0.0108(2) 0.0131(2) 0.0133(2) 0.00261(17) 0.00067(17) 0.00248(17)
Ca1 0.0113(5) 0.0189(5) 0.0142(5) 0.0026(4) 0.0021(4) 0.0059(4)
O3 0.0137(16) 0.0133(15) 0.0197(18) 0.0085(13) 0.0046(13) 0.0047(13)
O1 0.0185(17) 0.0215(17) 0.0122(17) 0.0029(13) 0.0019(13) 0.0075(14)
Si1 0.0160(7) 0.0155(6) 0.0156(7) 0.0048(5) 0.0018(5) 0.0057(5)
C1A 0.015(2) 0.011(2) 0.017(3) 0.0004(18) 0.0004(19) 0.0027(18)
C2A 0.023(3) 0.024(3) 0.025(3) 0.010(2) 0.005(2) 0.010(2)
C3A 0.029(3) 0.027(3) 0.019(3) 0.008(2) 0.010(2) 0.012(2)
C4A 0.025(3) 0.022(3) 0.026(3) 0.002(2) 0.014(2) 0.009(2)
C5A 0.024(3) 0.029(3) 0.034(3) 0.015(2) 0.012(2) 0.014(2)
C6A 0.015(2) 0.020(2) 0.019(3) 0.005(2) 0.003(2) 0.003(2)
C1B 0.021(3) 0.017(2) 0.023(3) 0.006(2) 0.006(2) 0.009(2)
C2B 0.026(3) 0.025(3) 0.029(3) 0.011(2) 0.010(2) 0.010(2)
C3B 0.045(4) 0.031(3) 0.040(4) 0.020(3) 0.018(3) 0.024(3)
C4B 0.048(4) 0.021(3) 0.039(4) 0.012(2) 0.008(3) 0.015(3)
C5B 0.073(5) 0.023(3) 0.065(5) 0.004(3) -0.034(4) 0.003(3)
C6B 0.056(4) 0.022(3) 0.056(4) 0.008(3) -0.026(3) 0.008(3)
C1C 0.021(3) 0.012(2) 0.023(3) 0.0045(19) 0.003(2) 0.0071(19)
C2C 0.022(3) 0.037(3) 0.026(3) 0.007(2) 0.006(2) 0.010(2)
C3C 0.023(3) 0.046(3) 0.040(4) 0.008(3) 0.005(3) 0.017(3)
C4C 0.017(3) 0.042(3) 0.049(4) 0.004(3) -0.009(3) 0.006(3)
C5C 0.031(3) 0.041(3) 0.032(3) 0.002(3) -0.006(3) 0.010(3)
C6C 0.030(3) 0.030(3) 0.021(3) 0.002(2) 0.003(2) 0.010(2)
O2 0.0260(19) 0.0152(16) 0.0189(18) -0.0006(13) 0.0022(14) 0.0094(14)
Si2 0.0197(7) 0.0142(6) 0.0200(8) 0.0023(5) 0.0028(6) 0.0048(5)
C1D 0.026(3) 0.020(3) 0.018(3) 0.002(2) -0.001(2) 0.007(2)
C2D 0.046(4) 0.032(3) 0.042(4) 0.016(3) 0.012(3) 0.020(3)
C3D 0.056(4) 0.045(4) 0.060(5) 0.031(3) 0.010(4) 0.030(3)
C4D 0.082(5) 0.033(3) 0.035(4) 0.021(3) 0.010(3) 0.025(3)
C5D 0.088(5) 0.041(4) 0.028(3) 0.020(3) 0.028(3) 0.033(4)
C6D 0.043(4) 0.034(3) 0.028(3) 0.012(2) 0.010(3) 0.020(3)
C1E 0.023(3) 0.015(2) 0.024(3) 0.006(2) 0.006(2) 0.009(2)
C2E 0.024(3) 0.019(2) 0.018(3) 0.000(2) 0.004(2) 0.008(2)
C3E 0.043(3) 0.024(3) 0.026(3) 0.004(2) 0.015(3) 0.015(3)
C4E 0.040(4) 0.036(3) 0.038(4) 0.010(3) 0.019(3) 0.021(3)
C5E 0.020(3) 0.041(3) 0.043(4) 0.007(3) 0.007(2) 0.015(2)
C6E 0.025(3) 0.034(3) 0.032(3) 0.003(2) 0.004(2) 0.009(2)
C1F 0.022(3) 0.019(2) 0.018(3) 0.005(2) 0.003(2) 0.007(2)
C2F 0.030(3) 0.020(3) 0.023(3) 0.007(2) 0.004(2) 0.008(2)
C3F 0.026(3) 0.018(3) 0.027(3) -0.002(2) 0.002(2) -0.003(2)
C4F 0.023(3) 0.027(3) 0.029(3) 0.001(2) -0.004(2) 0.004(2)
C5F 0.027(3) 0.032(3) 0.031(3) 0.013(2) 0.001(2) 0.009(2)
C6F 0.020(3) 0.021(3) 0.037(3) 0.014(2) 0.004(2) 0.003(2)
O1G 0.0081(16) 0.0296(19) 0.0177(18) 0.0021(14) -0.0022(13) 0.0011(14)
C1G 0.020(3) 0.028(3) 0.026(3) 0.001(2) -0.001(2) 0.006(2)
C2G 0.022(3) 0.031(3) 0.031(3) 0.003(2) 0.003(2) 0.001(2)
O2G 0.048(3) 0.042(2) 0.046(3) 0.0080(18) 0.025(2) -0.0044(19)
C3G1 0.048(3) 0.042(2) 0.046(3) 0.0080(18) 0.025(2) -0.0044(19)
C3G2 0.048(3) 0.042(2) 0.046(3) 0.0080(18) 0.025(2) -0.0044(19)
O1H 0.0140(16) 0.0156(16) 0.0156(17) -0.0003(13) -0.0016(13) 0.0065(13)
C1H 0.025(3) 0.024(3) 0.020(3) 0.004(2) -0.003(2) 0.017(2)
C2H 0.031(3) 0.028(3) 0.019(3) 0.009(2) 0.000(2) 0.014(2)
O2H 0.035(2) 0.0213(18) 0.0145(18) -0.0001(14) 0.0006(15) 0.0141(16)
C3H 0.055(4) 0.027(3) 0.023(3) -0.007(2) -0.009(3) 0.019(3)
O1I 0.0223(19) 0.034(2) 0.0168(19) 0.0059(15) 0.0049(15) 0.0069(16)
C1I 0.017(3) 0.041(3) 0.026(3) 0.008(2) 0.003(2) -0.001(2)
C2I 0.029(3) 0.026(3) 0.036(3) 0.008(2) 0.005(3) -0.001(2)
O2I 0.0181(18) 0.0226(18) 0.031(2) 0.0067(15) 0.0014(15) 0.0024(15)
C3I 0.034(3) 0.036(3) 0.033(3) 0.014(3) 0.005(3) 0.016(3)
O1J 0.0125(16) 0.0201(16) 0.0111(16) 0.0046(13) 0.0044(12) 0.0035(13)
C1J 0.015(3) 0.030(3) 0.019(3) 0.009(2) 0.003(2) 0.004(2)
C2J 0.025(3) 0.045(3) 0.023(3) 0.011(2) 0.010(2) 0.017(3)
O2J 0.0205(19) 0.040(2) 0.025(2) 0.0052(16) 0.0057(15) 0.0193(16)
C3J 0.031(3) 0.060(4) 0.045(4) 0.010(3) 0.010(3) 0.031(3)
C1K 0.071(7) 0.062(6) 0.102(9) 0.055(6) -0.029(6) -0.012(5)
C2K 0.183(14) 0.078(8) 0.090(9) 0.071(7) 0.092(10) 0.058(9)
C3K 0.082(8) 0.108(9) 0.143(12) 0.094(9) 0.086(8) 0.062(7)
C4K 0.123(10) 0.056(6) 0.052(6) 0.013(4) 0.023(6) 0.002(6)
C5K 0.067(6) 0.076(6) 0.074(7) 0.039(5) 0.025(5) 0.040(5)
C6K 0.083(7) 0.077(6) 0.059(6) 0.024(5) 0.025(5) 0.051(6)
C7K 0.101(8) 0.044(5) 0.121(9) 0.037(6) -0.028(7) 0.013(5)

loop_
_atom_type_symbol
_atom_type_description
_atom_type_scat_dispersion_real
_atom_type_scat_dispersion_imag
_atom_type_scat_source
C C 0.0033 0.0016 'International Tables Vol C Tables 4.2.6.8 and 6.1.1.4'
H H 0.0000 0.0000 'International Tables Vol C Tables 4.2.6.8 and 6.1.1.4'
O O 0.0106 0.0060 'International Tables Vol C Tables 4.2.6.8 and 6.1.1.4'
Si Si 0.0817 0.0704 'International Tables Vol C Tables 4.2.6.8 and 6.1.1.4'
Ca Ca 0.2262 0.3064 'International Tables Vol C Tables 4.2.6.8 and 6.1.1.4'
Zr Zr -2.9673 0.5597 'International Tables Vol C Tables 4.2.6.8 and 6.1.1.4'
Cl Cl 0.1484 0.1585 'International Tables Vol C Tables 4.2.6.8 and 6.1.1.4'

loop_
_geom_angle_atom_site_label_1
_geom_angle_atom_site_label_2
_geom_angle_atom_site_label_3
_geom_angle
_geom_angle_site_symmetry_1
_geom_angle_site_symmetry_3
O1 Zr1 O2 96.08(13) . .
O1 Zr1 O1G 95.51(13) . .
O1 Zr1 O1H 92.80(12) . .
O1 Zr1 O1J 92.36(13) . 2_656
O1 Zr1 O3 164.88(11) . .
O2 Zr1 O3 96.45(12) . .
O2 Zr1 O1G 90.99(13) . .
O2 Zr1 O1J 93.59(13) . 2_656
O1G Zr1 O3 92.70(12) . .
O1G Zr1 O1H 84.83(13) . .
O1H Zr1 O3 75.29(12) . .
O1J Zr1 O3 78.45(12) 2_656 .
O1J Zr1 O1G 170.43(12) 2_656 .
O1J Zr1 O1H 89.37(12) 2_656 .
O3 Ca1 O3 79.85(11) . 2_656
O3 Ca1 O2H 128.74(11) . .
O3 Ca1 O2H 81.22(11) 2_656 .
O3 Ca1 O1I 92.78(12) . .
O3 Ca1 O2I 74.92(11) . .
O3 Ca1 O2I 126.76(11) 2_656 .
O3 Ca1 O2J 154.42(11) . .
O3 Ca1 O2J 116.76(12) 2_656 .
O1H Ca1 O3 86.20(11) . 2_656
O1H Ca1 O3 65.66(10) . .
O1H Ca1 O2H 65.92(11) . .
O1H Ca1 O1I 76.28(12) . .
O1H Ca1 O2I 122.36(12) . .
O1H Ca1 O2J 131.01(11) . .
O2H Ca1 O2I 149.08(12) . .
O2H Ca1 O2J 75.23(12) . .
O1I Ca1 O3 162.48(11) . 2_656
O1I Ca1 O2H 91.39(12) . .
O1I Ca1 O2I 65.14(11) . .
O1I Ca1 O2J 76.03(12) . .
O1J Ca1 O3 67.72(11) . 2_656
O1J Ca1 O3 107.79(11) . .
O1J Ca1 O1H 153.92(11) . .
O1J Ca1 O2H 108.07(11) . .
O1J Ca1 O1I 129.80(12) . .
O1J Ca1 O2I 76.59(12) . .
O1J Ca1 O2J 65.74(11) . .
O2J Ca1 O2I 79.50(12) . .
Zr1 O3 Ca1 105.65(12) . .
Zr1 O3 Ca1 103.33(13) . 2_656
Ca1 O3 Ca1 100.15(11) . 2_656
Zr1 O3 H3 115.3 . .
Ca1 O3 H3 115.3 . .
Ca1 O3 H3 115.3 2_656 .
Si1 O1 Zr1 173.9(2) . .
O1 Si1 C1A 110.34(19) . .
O1 Si1 C1B 110.7(2) . .
C1A Si1 C1B 108.7(2) . .
O1 Si1 C1C 110.8(2) . .
C1A Si1 C1C 109.0(2) . .
C1B Si1 C1C 107.2(2) . .
C6A C1A C2A 117.4(4) . .
C6A C1A Si1 121.5(4) . .
C2A C1A Si1 121.0(3) . .
C3A C2A C1A 120.8(4) . .
C3A C2A H2A 119.6 . .
C1A C2A H2A 119.6 . .
C4A C3A C2A 120.5(5) . .
C4A C3A H3A 119.8 . .
C2A C3A H3A 119.8 . .
C3A C4A C5A 120.3(5) . .
C3A C4A H4A 119.9 . .
C5A C4A H4A 119.9 . .
C6A C5A C4A 119.5(5) . .
C6A C5A H5A 120.2 . .
C4A C5A H5A 120.2 . .
C1A C6A C5A 121.5(5) . .
C1A C6A H6A 119.3 . .
C5A C6A H6A 119.3 . .
C6B C1B C2B 116.3(5) . .
C6B C1B Si1 120.7(4) . .
C2B C1B Si1 123.0(4) . .
C1B C2B C3B 122.3(5) . .
C1B C2B H2B 118.9 . .
C3B C2B H2B 118.9 . .
C4B C3B C2B 120.6(5) . .
C4B C3B H3B 119.7 . .
C2B C3B H3B 119.7 . .
C5B C4B C3B 117.6(5) . .
C5B C4B H4B 121.2 . .
C3B C4B H4B 121.2 . .
C4B C5B C6B 121.8(6) . .
C4B C5B H5B 119.1 . .
C6B C5B H5B 119.1 . .
C1B C6B C5B 121.3(5) . .
C1B C6B H6B 119.3 . .
C5B C6B H6B 119.3 . .
C6C C1C C2C 117.6(5) . .
C6C C1C Si1 122.7(4) . .
C2C C1C Si1 119.7(4) . .
C3C C2C C1C 121.2(5) . .
C3C C2C H2C 119.4 . .
C1C C2C H2C 119.4 . .
C4C C3C C2C 120.1(5) . .
C4C C3C H3C 120.0 . .
C2C C3C H3C 120.0 . .
C5C C4C C3C 119.8(5) . .
C5C C4C H4C 120.1 . .
C3C C4C H4C 120.1 . .
C4C C5C C6C 120.1(5) . .
C4C C5C H5C 119.9 . .
C6C C5C H5C 119.9 . .
C1C C6C C5C 121.2(5) . .
C1C C6C H6C 119.4 . .
C5C C6C H6C 119.4 . .
Si2 O2 Zr1 162.3(2) . .
O2 Si2 C1E 112.6(2) . .
O2 Si2 C1F 112.3(2) . .
C1E Si2 C1F 106.5(2) . .
O2 Si2 C1D 107.8(2) . .
C1E Si2 C1D 107.0(2) . .
C1F Si2 C1D 110.6(2) . .
C6D C1D C2D 115.9(5) . .
C6D C1D Si2 120.8(4) . .
C2D C1D Si2 123.2(4) . .
C1D C2D C3D 121.7(6) . .
C1D C2D H2D 119.2 . .
C3D C2D H2D 119.2 . .
C4D C3D C2D 119.7(6) . .
C4D C3D H3D 120.1 . .
C2D C3D H3D 120.1 . .
C3D C4D C5D 120.3(6) . .
C3D C4D H4D 119.9 . .
C5D C4D H4D 119.9 . .
C4D C5D C6D 119.7(6) . .
C4D C5D H5D 120.1 . .
C6D C5D H5D 120.1 . .
C5D C6D C1D 122.6(5) . .
C5D C6D H6D 118.7 . .
C1D C6D H6D 118.7 . .
C2E C1E C6E 115.4(4) . .
C2E C1E Si2 122.5(4) . .
C6E C1E Si2 122.1(4) . .
C1E C2E C3E 122.1(5) . .
C1E C2E H2E 119.0 . .
C3E C2E H2E 119.0 . .
C4E C3E C2E 120.6(5) . .
C4E C3E H3E 119.7 . .
C2E C3E H3E 119.7 . .
C5E C4E C3E 118.8(5) . .
C5E C4E H4E 120.6 . .
C3E C4E H4E 120.6 . .
C6E C5E C4E 120.3(5) . .
C6E C5E H5E 119.8 . .
C4E C5E H5E 119.8 . .
C5E C6E C1E 122.8(5) . .
C5E C6E H6E 118.6 . .
C1E C6E H6E 118.6 . .
C6F C1F C2F 116.9(4) . .
C6F C1F Si2 120.7(3) . .
C2F C1F Si2 122.4(4) . .
C3F C2F C1F 120.8(5) . .
C3F C2F H2F 119.6 . .
C1F C2F H2F 119.6 . .
C4F C3F C2F 121.1(5) . .
C4F C3F H3F 119.5 . .
C2F C3F H3F 119.5 . .
C3F C4F C5F 119.2(5) . .
C3F C4F H4F 120.4 . .
C5F C4F H4F 120.4 . .
C4F C5F C6F 120.0(5) . .
C4F C5F H5F 120.0 . .
C6F C5F H5F 120.0 . .
C5F C6F C1F 122.0(5) . .
C5F C6F H6F 119.0 . .
C1F C6F H6F 119.0 . .
C1G O1G Zr1 129.8(3) . .
O1G C1G C2G 113.5(4) . .
O1G C1G H1G1 108.9 . .
C2G C1G H1G1 108.9 . .
O1G C1G H1G2 108.9 . .
C2G C1G H1G2 108.9 . .
H1G1 C1G H1G2 107.7 . .
O2G C2G C1G 108.9(4) . .
O2G C2G H2G1 109.9 . .
C1G C2G H2G1 109.9 . .
O2G C2G H2G2 109.9 . .
C1G C2G H2G2 109.9 . .
H2G1 C2G H2G2 108.3 . .
C3G1 O2G C2G 115.3(8) . .
C2G O2G C3G2 106.4(7) . .
O2G C3G1 H3G1 109.5 . .
O2G C3G1 H3G2 109.5 . .
H3G1 C3G1 H3G2 109.5 . .
O2G C3G1 H3G3 109.5 . .
H3G1 C3G1 H3G3 109.5 . .
H3G2 C3G1 H3G3 109.5 . .
O2G C3G2 H3G4 109.5 . .
O2G C3G2 H3G5 109.5 . .
H3G4 C3G2 H3G5 109.5 . .
O2G C3G2 H3G6 109.5 . .
H3G4 C3G2 H3G6 109.5 . .
H3G5 C3G2 H3G6 109.5 . .
C1H O1H Zr1 128.6(3) . .
C1H O1H Ca1 112.8(3) . .
Zr1 O1H Ca1 108.20(13) . .
O1H C1H C2H 110.1(4) . .
O1H C1H H1H1 109.6 . .
C2H C1H H1H1 109.6 . .
O1H C1H H1H2 109.6 . .
C2H C1H H1H2 109.6 . .
H1H1 C1H H1H2 108.2 . .
O2H C2H C1H 107.2(4) . .
O2H C2H H2H1 110.3 . .
C1H C2H H2H1 110.3 . .
O2H C2H H2H2 110.3 . .
C1H C2H H2H2 110.3 . .
H2H1 C2H H2H2 108.5 . .
C2H O2H C3H 112.8(4) . .
C2H O2H Ca1 118.6(3) . .
C3H O2H Ca1 122.5(3) . .
O2H C3H H3H1 109.5 . .
O2H C3H H3H2 109.5 . .
H3H1 C3H H3H2 109.5 . .
O2H C3H H3H3 109.5 . .
H3H1 C3H H3H3 109.5 . .
H3H2 C3H H3H3 109.5 . .
C1I O1I Ca1 115.1(3) . .
C1I O1I H1I 109.5 . .
Ca1 O1I H1I 101.4 . .
O1I C1I C2I 110.3(4) . .
O1I C1I H1I1 109.6 . .
C2I C1I H1I1 109.6 . .
O1I C1I H1I2 109.6 . .
C2I C1I H1I2 109.6 . .
H1I1 C1I H1I2 108.1 . .
O2I C2I C1I 105.8(4) . .
O2I C2I H2I1 110.6 . .
C1I C2I H2I1 110.6 . .
O2I C2I H2I2 110.6 . .
C1I C2I H2I2 110.6 . .
H2I1 C2I H2I2 108.7 . .
C2I O2I C3I 112.9(4) . .
C2I O2I Ca1 117.3(3) . .
C3I O2I Ca1 120.9(3) . .
O2I C3I H3I1 109.5 . .
O2I C3I H3I2 109.5 . .
H3I1 C3I H3I2 109.5 . .
O2I C3I H3I3 109.5 . .
H3I1 C3I H3I3 109.5 . .
H3I2 C3I H3I3 109.5 . .
C1J O1J Zr1 134.2(3) . 2_656
C1J O1J Ca1 115.1(3) . .
Zr1 O1J Ca1 109.98(13) 2_656 .
O1J C1J C2J 110.5(4) . .
O1J C1J H1J1 109.6 . .
C2J C1J H1J1 109.6 . .
O1J C1J H1J2 109.6 . .
C2J C1J H1J2 109.6 . .
H1J1 C1J H1J2 108.1 . .
O1J C1J H1J3 109.6 . .
C2J C1J H1J3 109.6 . .
O1J C1J H1J4 109.6 . .
C2J C1J H1J4 109.6 . .
H1J3 C1J H1J4 108.1 . .
O2J C2J C1J 107.3(4) . .
O2J C2J H2J1 110.3 . .
C1J C2J H2J1 110.3 . .
O2J C2J H2J2 110.3 . .
C1J C2J H2J2 110.3 . .
H2J1 C2J H2J2 108.5 . .
C3J O2J C2J 112.2(4) . .
C3J O2J Ca1 127.8(3) . .
C2J O2J Ca1 117.7(3) . .
O2J C3J H3J1 109.5 . .
O2J C3J H3J2 109.5 . .
H3J1 C3J H3J2 109.5 . .
O2J C3J H3J3 109.5 . .
H3J1 C3J H3J3 109.5 . .
H3J2 C3J H3J3 109.5 . .
C6K C1K C7K 121.6(14) . .
C6K C1K C2K 124.2(11) . .
C7K C1K C2K 114.1(12) . .
C3K C2K C1K 109.8(13) . .
C3K C2K H2K 125.1 . .
C1K C2K H2K 125.1 . .
C2K C3K C4K 129.3(13) . .
C2K C3K H3K 115.3 . .
C4K C3K H3K 115.3 . .
C5K C4K C3K 119.4(10) . .
C5K C4K H4K 120.3 . .
C3K C4K H4K 120.3 . .
C4K C5K C6K 114.0(9) . .
C4K C5K H5K 123.0 . .
C6K C5K H5K 123.0 . .
C1K C6K C5K 123.0(10) . .
C1K C6K H6K 118.5 . .
C5K C6K H6K 118.5 . .
C1K C7K H7K1 109.5 . .
C1K C7K H7K2 109.5 . .
H7K1 C7K H7K2 109.5 . .
C1K C7K H7K3 109.5 . .
H7K1 C7K H7K3 109.5 . .
H7K2 C7K H7K3 109.5 . .
Cl1 C1L Cl2 101(2) . .
Cl1 C1L H1L1 111.5 . .
Cl2 C1L H1L1 111.5 . .
Cl1 C1L H1L2 111.5 . .
Cl2 C1L H1L2 111.5 . .
H1L1 C1L H1L2 109.3 . .

loop_
_geom_bond_atom_site_label_1
_geom_bond_atom_site_label_2
_geom_bond_distance
_geom_bond_site_symmetry_2
Zr1 O1 2.002(3) .
Zr1 O2 2.045(3) .
Zr1 O3 2.181(3) .
Zr1 O1G 2.098(3) .
Zr1 O1H 2.116(3) .
Zr1 O1J 2.087(3) 2_656
Ca1 O3 2.426(3) .
Ca1 O3 2.472(3) 2_656
Ca1 O1H 2.415(3) .
Ca1 O1I 2.450(4) .
Ca1 O1J 2.371(3) .
Ca1 O2H 2.475(3) .
Ca1 O2I 2.564(4) .
Ca1 O2J 2.514(3) .
O3 H3 0.8400 .
O1 Si1 1.616(3) .
Si1 C1A 1.875(5) .
Si1 C1B 1.879(5) .
Si1 C1C 1.880(5) .
C1A C6A 1.389(6) .
C1A C2A 1.413(7) .
C2A C3A 1.387(7) .
C2A H2A 0.9500 .
C3A C4A 1.363(7) .
C3A H3A 0.9500 .
C4A C5A 1.392(7) .
C4A H4A 0.9500 .
C5A C6A 1.391(7) .
C5A H5A 0.9500 .
C6A H6A 0.9500 .
C1B C6B 1.369(7) .
C1B C2B 1.380(7) .
C2B C3B 1.383(7) .
C2B H2B 0.9500 .
C3B C4B 1.368(8) .
C3B H3B 0.9500 .
C4B C5B 1.360(8) .
C4B H4B 0.9500 .
C5B C6B 1.389(8) .
C5B H5B 0.9500 .
C6B H6B 0.9500 .
C1C C6C 1.380(7) .
C1C C2C 1.388(7) .
C2C C3C 1.381(7) .
C2C H2C 0.9500 .
C3C C4C 1.375(8) .
C3C H3C 0.9500 .
C4C C5C 1.361(8) .
C4C H4C 0.9500 .
C5C C6C 1.391(7) .
C5C H5C 0.9500 .
C6C H6C 0.9500 .
O2 Si2 1.613(3) .
Si2 C1E 1.874(5) .
Si2 C1F 1.879(5) .
Si2 C1D 1.888(5) .
C1D C6D 1.390(7) .
C1D C2D 1.391(7) .
C2D C3D 1.403(8) .
C2D H2D 0.9500 .
C3D C4D 1.360(9) .
C3D H3D 0.9500 .
C4D C5D 1.364(8) .
C4D H4D 0.9500 .
C5D C6D 1.384(7) .
C5D H5D 0.9500 .
C6D H6D 0.9500 .
C1E C2E 1.391(6) .
C1E C6E 1.416(7) .
C2E C3E 1.395(7) .
C2E H2E 0.9500 .
C3E C4E 1.387(7) .
C3E H3E 0.9500 .
C4E C5E 1.377(8) .
C4E H4E 0.9500 .
C5E C6E 1.377(7) .
C5E H5E 0.9500 .
C6E H6E 0.9500 .
C1F C6F 1.394(7) .
C1F C2F 1.405(6) .
C2F C3F 1.388(7) .
C2F H2F 0.9500 .
C3F C4F 1.375(7) .
C3F H3F 0.9500 .
C4F C5F 1.384(7) .
C4F H4F 0.9500 .
C5F C6F 1.388(7) .
C5F H5F 0.9500 .
C6F H6F 0.9500 .
O1G C1G 1.407(5) .
C1G C2G 1.499(7) .
C1G H1G1 0.9900 .
C1G H1G2 0.9900 .
C2G O2G 1.437(6) .
C2G H2G1 0.9900 .
C2G H2G2 0.9900 .
O2G C3G1 1.419(15) .
O2G C3G2 1.486(16) .
C3G1 H3G1 0.9800 .
C3G1 H3G2 0.9800 .
C3G1 H3G3 0.9800 .
C3G2 H3G4 0.9800 .
C3G2 H3G5 0.9800 .
C3G2 H3G6 0.9800 .
O1H C1H 1.388(5) .
C1H C2H 1.508(6) .
C1H H1H1 0.9900 .
C1H H1H2 0.9900 .
C2H O2H 1.430(6) .
C2H H2H1 0.9900 .
C2H H2H2 0.9900 .
O2H C3H 1.440(5) .
C3H H3H1 0.9800 .
C3H H3H2 0.9800 .
C3H H3H3 0.9800 .
O1I C1I 1.433(6) .
O1I H1I 0.8400 .
C1I C2I 1.496(7) .
C1I H1I1 0.9900 .
C1I H1I2 0.9900 .
C2I O2I 1.431(6) .
C2I H2I1 0.9900 .
C2I H2I2 0.9900 .
O2I C3I 1.433(6) .
C3I H3I1 0.9800 .
C3I H3I2 0.9800 .
C3I H3I3 0.9800 .
O1J C1J 1.407(5) .
O1J Zr1 2.087(3) 2_656
C1J C2J 1.491(6) .
C1J H1J1 0.9900 .
C1J H1J2 0.9900 .
C1J H1J3 0.9900 .
C1J H1J4 0.9900 .
C2J O2J 1.438(6) .
C2J H2J1 0.9900 .
C2J H2J2 0.9900 .
O2J C3J 1.423(6) .
C3J H3J1 0.9800 .
C3J H3J2 0.9800 .
C3J H3J3 0.9800 .
C1K C6K 1.289(12) .
C1K C7K 1.385(12) .
C1K C2K 1.478(16) .
C2K C3K 1.361(16) .
C2K H2K 0.9500 .
C3K C4K 1.419(14) .
C3K H3K 0.9500 .
C4K C5K 1.356(13) .
C4K H4K 0.9500 .
C5K C6K 1.515(13) .
C5K H5K 0.9500 .
C6K H6K 0.9500 .
C7K H7K1 0.9800 .
C7K H7K2 0.9800 .
C7K H7K3 0.9800 .
C1L Cl1 1.74(2) .
C1L Cl2 1.76(2) .
C1L H1L1 0.9900 .
C1L H1L2 0.9900 .

loop_
_geom_hbond_atom_site_label_D
_geom_hbond_atom_site_label_H
_geom_hbond_atom_site_label_A
_geom_hbond_distance_DH
_geom_hbond_distance_HA
_geom_hbond_distance_DA
_geom_hbond_angle_DHA
O1I H1I O1G 0.84 1.75 2.585(5) 175.0

loop_
_geom_torsion_atom_site_label_1
_geom_torsion_atom_site_label_2
_geom_torsion_atom_site_label_3
_geom_torsion_atom_site_label_4
_geom_torsion
_geom_torsion_site_symmetry_1
O1 Si1 C1A C6A -14.5(4) .
C1B Si1 C1A C6A -136.1(4) .
C1C Si1 C1A C6A 107.4(4) .
O1 Si1 C1A C2A 167.5(3) .
C1B Si1 C1A C2A 45.9(4) .
C1C Si1 C1A C2A -70.6(4) .
C6A C1A C2A C3A -1.9(7) .
Si1 C1A C2A C3A 176.2(4) .
C1A C2A C3A C4A 1.0(7) .
C2A C3A C4A C5A 0.7(7) .
C3A C4A C5A C6A -1.5(7) .
C2A C1A C6A C5A 1.2(7) .
Si1 C1A C6A C5A -176.9(4) .
C4A C5A C6A C1A 0.4(7) .
O1 Si1 C1B C6B -34.8(6) .
C1A Si1 C1B C6B 86.6(5) .
C1C Si1 C1B C6B -155.7(5) .
O1 Si1 C1B C2B 145.6(4) .
C1A Si1 C1B C2B -93.0(4) .
C1C Si1 C1B C2B 24.7(5) .
C6B C1B C2B C3B -0.8(8) .
Si1 C1B C2B C3B 178.8(4) .
C1B C2B C3B C4B -1.3(8) .
C2B C3B C4B C5B 2.3(9) .
C3B C4B C5B C6B -1.4(11) .
C2B C1B C6B C5B 1.8(10) .
Si1 C1B C6B C5B -177.8(6) .
C4B C5B C6B C1B -0.8(12) .
O1 Si1 C1C C6C 138.0(4) .
C1A Si1 C1C C6C 16.4(5) .
C1B Si1 C1C C6C -101.1(4) .
O1 Si1 C1C C2C -43.2(4) .
C1A Si1 C1C C2C -164.8(4) .
C1B Si1 C1C C2C 77.7(4) .
C6C C1C C2C C3C 1.1(7) .
Si1 C1C C2C C3C -177.8(4) .
C1C C2C C3C C4C -0.2(8) .
C2C C3C C4C C5C 0.4(9) .
C3C C4C C5C C6C -1.4(9) .
C2C C1C C6C C5C -2.1(8) .
Si1 C1C C6C C5C 176.7(4) .
C4C C5C C6C C1C 2.3(8) .
Zr1 O2 Si2 C1E -155.3(6) .
Zr1 O2 Si2 C1F -35.1(7) .
Zr1 O2 Si2 C1D 87.0(7) .
O2 Si2 C1D C6D -50.6(5) .
C1E Si2 C1D C6D -171.9(4) .
C1F Si2 C1D C6D 72.5(4) .
O2 Si2 C1D C2D 125.3(4) .
C1E Si2 C1D C2D 4.0(5) .
C1F Si2 C1D C2D -111.5(5) .
C6D C1D C2D C3D 2.1(8) .
Si2 C1D C2D C3D -174.0(4) .
C1D C2D C3D C4D -3.2(9) .
C2D C3D C4D C5D 1.7(10) .
C3D C4D C5D C6D 0.7(10) .
C4D C5D C6D C1D -1.7(9) .
C2D C1D C6D C5D 0.3(8) .
Si2 C1D C6D C5D 176.6(5) .
O2 Si2 C1E C2E 129.7(4) .
C1F Si2 C1E C2E 6.3(5) .
C1D Si2 C1E C2E -112.0(4) .
O2 Si2 C1E C6E -51.2(5) .
C1F Si2 C1E C6E -174.7(4) .
C1D Si2 C1E C6E 67.1(4) .
C6E C1E C2E C3E -0.7(7) .
Si2 C1E C2E C3E 178.4(4) .
C1E C2E C3E C4E 0.7(8) .
C2E C3E C4E C5E -0.1(8) .
C3E C4E C5E C6E -0.5(9) .
C4E C5E C6E C1E 0.6(9) .
C2E C1E C6E C5E 0.1(8) .
Si2 C1E C6E C5E -179.1(4) .
O2 Si2 C1F C6F -39.0(5) .
C1E Si2 C1F C6F 84.6(4) .
C1D Si2 C1F C6F -159.5(4) .
O2 Si2 C1F C2F 143.5(4) .
C1E Si2 C1F C2F -92.8(4) .
C1D Si2 C1F C2F 23.0(5) .
C6F C1F C2F C3F 1.0(7) .
Si2 C1F C2F C3F 178.6(4) .
C1F C2F C3F C4F -1.0(8) .
C2F C3F C4F C5F 0.2(8) .
C3F C4F C5F C6F 0.5(8) .
C4F C5F C6F C1F -0.5(8) .
C2F C1F C6F C5F -0.3(8) .
Si2 C1F C6F C5F -177.8(4) .
Zr1 O1G C1G C2G -126.6(4) .
O1G C1G C2G O2G -78.2(5) .
C1G C2G O2G C3G1 -163.6(8) .
C1G C2G O2G C3G2 173.6(7) .
Zr1 O1H C1H C2H 163.2(3) .
Ca1 O1H C1H C2H -56.5(4) .
O1H C1H C2H O2H 50.1(5) .
C1H C2H O2H C3H -175.0(4) .
C1H C2H O2H Ca1 -21.8(5) .
Ca1 O1I C1I C2I 51.8(5) .
O1I C1I C2I O2I -55.9(6) .
C1I C2I O2I C3I -176.3(4) .
C1I C2I O2I Ca1 35.9(5) .
Zr1 O1J C1J C2J -113.8(4) 2_656
Ca1 O1J C1J C2J 55.3(4) .
O1J C1J C2J O2J -48.6(5) .
C1J C2J O2J C3J -173.4(4) .
C1J C2J O2J Ca1 22.5(5) .
C6K C1K C2K C3K -4.5(16) .
C7K C1K C2K C3K 178.6(9) .
C1K C2K C3K C4K 0.6(17) .
C2K C3K C4K C5K 1.3(17) .
C3K C4K C5K C6K 0.2(12) .
C7K C1K C6K C5K -176.9(8) .
C2K C1K C6K C5K 6.4(15) .
C4K C5K C6K C1K -4.0(13) .
